data_4339786
loop_
_publ_author_name
'Dey, Subrata K.'
'Abedin, Tareque S. M.'
'Dawe, Louise N.'
'Tandon, Santokh S.'
'Collins, Julie L.'
'Thompson, Laurence K.'
'Postnikov, Andrei V.'
'Alam, Mohammad S.'
'M\"uller, Paul'

_publ_section_title
;
 Supramolecular self-assembled polynuclear complexes from tritopic,
 tetratopic, and pentatopic ligands: structural, magnetic and surface
 studies.
;
_journal_issue 19
_journal_name_full 'Inorganic chemistry'
_journal_page_first 7767
_journal_page_last 7781
_journal_paper_doi 10.1021/ic070336a
_journal_volume 46
_journal_year 2007
_chemical_formula_sum 'C18 H18 N12'
_chemical_formula_weight 402.44
_chemical_name_systematic
; 
 ? 
;
_space_group_IT_number 14
_symmetry_cell_setting monoclinic
_symmetry_space_group_name_Hall '-P 2yn'
_symmetry_space_group_name_H-M 'P 1 21/n 1'
_atom_sites_solution_hydrogens geom
_atom_sites_solution_primary direct
_atom_sites_solution_secondary difmap
_audit_creation_method SHELXL-97
_cell_angle_alpha 90.00
_cell_angle_beta 97.328(4)
_cell_angle_gamma 90.00
_cell_formula_units_Z 4
_cell_length_a 7.0375(9)
_cell_length_b 27.752(4)
_cell_length_c 9.9941(14)
_cell_measurement_reflns_used 8148
_cell_measurement_temperature 153(2)
_cell_measurement_theta_max 30.8535
_cell_measurement_theta_min 2.0544
_cell_volume 1936.0(5)
_computing_cell_refinement 'CrystalClear (Rigaku/MSC Inc., 2005)'
_computing_data_collection 'CrystalClear (Rigaku/MSC Inc., 2005)'
_computing_data_reduction 'CrystalClear (Rigaku/MSC Inc., 2005)'
_computing_molecular_graphics 'CrystalStructure3.7.0(Rigaku/MSC Inc.,2005)'
_computing_publication_material 'CrystalStructure3.7.0(Rigaku/MSC Inc.,2005)'
_computing_structure_refinement 'SHELXL-97 (Sheldrick, 1997)'
_computing_structure_solution 'SHELXS-97 (Sheldrick, 1990)'
_diffrn_ambient_temperature 153(2)
_diffrn_detector_area_resol_mean 14.63
_diffrn_measured_fraction_theta_full 0.992
_diffrn_measured_fraction_theta_max 0.992
_diffrn_measurement_device_type 'Rigaku Saturn'
_diffrn_measurement_method \w
_diffrn_radiation_monochromator graphite
_diffrn_radiation_source 'fine-focus sealed tube'
_diffrn_radiation_type MoK\a
_diffrn_radiation_wavelength 0.71070
_diffrn_reflns_av_R_equivalents 0.0227
_diffrn_reflns_av_sigmaI/netI 0.0208
_diffrn_reflns_limit_h_max 8
_diffrn_reflns_limit_h_min -9
_diffrn_reflns_limit_k_max 36
_diffrn_reflns_limit_k_min -36
_diffrn_reflns_limit_l_max 12
_diffrn_reflns_limit_l_min -11
_diffrn_reflns_number 17298
_diffrn_reflns_theta_full 27.50
_diffrn_reflns_theta_max 27.50
_diffrn_reflns_theta_min 2.18
_exptl_absorpt_coefficient_mu 0.094
_exptl_absorpt_correction_T_max 0.9870
_exptl_absorpt_correction_T_min 0.9795
_exptl_absorpt_correction_type numerical
_exptl_crystal_colour Orange
_exptl_crystal_density_diffrn 1.381
_exptl_crystal_density_method 'not measured'
_exptl_crystal_description Prism
_exptl_crystal_F_000 840
_exptl_crystal_size_max 0.28
_exptl_crystal_size_mid 0.26
_exptl_crystal_size_min 0.20
_refine_diff_density_max 0.230
_refine_diff_density_min -0.203
_refine_diff_density_rms 0.042
_refine_ls_extinction_method none
_refine_ls_goodness_of_fit_ref 1.080
_refine_ls_hydrogen_treatment constr
_refine_ls_matrix_type full
_refine_ls_number_parameters 272
_refine_ls_number_reflns 4398
_refine_ls_number_restraints 0
_refine_ls_restrained_S_all 1.080
_refine_ls_R_factor_all 0.0484
_refine_ls_R_factor_gt 0.0453
_refine_ls_shift/su_max 0.001
_refine_ls_shift/su_mean 0.000
_refine_ls_structure_factor_coef Fsqd
_refine_ls_weighting_details 'calc w=1/[\s^2^(Fo^2^)+(0.0607P)^2^+0.5947P] where P=(Fo^2^+2Fc^2^)/3'
_refine_ls_weighting_scheme calc
_refine_ls_wR_factor_gt 0.1177
_refine_ls_wR_factor_ref 0.1210
_reflns_number_gt 4129
_reflns_number_total 4398
_reflns_threshold_expression >2sigma(I)
_cod_data_source_file ic070336a-file001.cif
_cod_data_source_block shelxl_(L5)
_cod_depositor_comments
;
The following automatic conversions were performed:

'_exptl_absorpt_correction_type' value 'Numerical' changed to
'numerical' according to
/usr/data/users/saulius/automatic-downloads/retrospective/ACS/lib/dictionaries/cif_core.dic
dictionary named 'cif_core.dic' version 2.4.2 from 2011-04-26.

Automatic conversion script
Id: cif_fix_values 2281 2013-09-26 08:29:07Z andrius 
;
_cod_original_cell_volume 1936.0(4)
_cod_original_sg_symbol_H-M 'P 21/n'
_cod_database_code 4339786

loop_
_symmetry_equiv_pos_as_xyz
'x, y, z'
'-x+1/2, y+1/2, -z+1/2'
'-x, -y, -z'
'x-1/2, -y-1/2, z-1/2'

loop_
_atom_site_label
_atom_site_type_symbol
_atom_site_fract_x
_atom_site_fract_y
_atom_site_fract_z
_atom_site_U_iso_or_equiv
_atom_site_adp_type
_atom_site_occupancy
_atom_site_symmetry_multiplicity
_atom_site_calc_flag
_atom_site_refinement_flags
N1 N 1.90229(16) 0.41868(4) 0.85125(12) 0.0300(3) Uani 1 1 d .
N2 N 1.61926(17) 0.35926(4) 0.91638(11) 0.0316(3) Uani 1 1 d .
H5 H 1.7226 0.3656 0.9729 0.038 Uiso 1 1 d .
H6 H 1.5325 0.3380 0.9372 0.038 Uiso 1 1 d .
N3 N 1.45678(16) 0.37124(4) 0.69806(11) 0.0280(2) Uani 1 1 d .
N4 N 1.31384(16) 0.34055(4) 0.73708(11) 0.0260(2) Uani 1 1 d .
N5 N 1.26317(19) 0.32716(5) 0.50312(12) 0.0371(3) Uani 1 1 d .
H7 H 1.3551 0.3506 0.4899 0.045 Uiso 1 1 d .
H8 H 1.1744 0.3174 0.4276 0.045 Uiso 1 1 d .
N6 N 1.04355(16) 0.25218(4) 0.54869(11) 0.0263(2) Uani 1 1 d .
N7 N 0.90633(16) 0.21891(4) 0.55062(11) 0.0253(2) Uani 1 1 d .
N8 N 0.64851(16) 0.14950(4) 0.53120(11) 0.0273(2) Uani 1 1 d .
H11 H 0.7233 0.1551 0.4647 0.033 Uiso 1 1 d .
H12 H 0.5570 0.1258 0.5210 0.033 Uiso 1 1 d .
N9 N 0.52312(15) 0.18025(4) 0.72173(11) 0.0244(2) Uani 1 1 d .
N10 N 0.39686(15) 0.14095(4) 0.69871(11) 0.0245(2) Uani 1 1 d .
N11 N 0.22488(17) 0.18053(4) 0.85341(13) 0.0328(3) Uani 1 1 d .
H13 H 0.3024 0.2071 0.8535 0.040 Uiso 1 1 d .
H14 H 0.1166 0.1823 0.8921 0.040 Uiso 1 1 d .
N12 N -0.04373(16) 0.11088(4) 0.81651(12) 0.0303(3) Uani 1 1 d .
C1 C 2.0562(2) 0.44142(5) 0.81472(17) 0.0374(3) Uani 1 1 d .
H1 H 2.1570 0.4495 0.8835 0.045 Uiso 1 1 calc R
C2 C 2.0769(2) 0.45367(5) 0.68403(17) 0.0381(3) Uani 1 1 d .
H2 H 2.1896 0.4693 0.6632 0.046 Uiso 1 1 calc R
C3 C 1.9294(2) 0.44267(6) 0.58400(16) 0.0399(4) Uani 1 1 d .
H3 H 1.9384 0.4508 0.4927 0.048 Uiso 1 1 calc R
C4 C 1.7686(2) 0.41966(5) 0.61852(14) 0.0348(3) Uani 1 1 d .
H4 H 1.6646 0.4121 0.5515 0.042 Uiso 1 1 calc R
C5 C 1.76114(18) 0.40762(4) 0.75309(13) 0.0251(3) Uani 1 1 d .
C6 C 1.59890(18) 0.37820(4) 0.79178(12) 0.0237(3) Uani 1 1 d .
C7 C 1.22240(18) 0.32064(4) 0.63016(13) 0.0240(3) Uani 1 1 d .
C8 C 1.06573(18) 0.28586(4) 0.64493(12) 0.0228(2) Uani 1 1 d .
C9 C 0.94669(19) 0.28885(4) 0.74661(13) 0.0258(3) Uani 1 1 d .
H9 H 0.9659 0.3130 0.8145 0.031 Uiso 1 1 calc R
C10 C 0.80145(19) 0.25584(4) 0.74505(13) 0.0260(3) Uani 1 1 d .
H10 H 0.7132 0.2570 0.8094 0.031 Uiso 1 1 calc R
C11 C 0.78840(17) 0.22031(4) 0.64476(12) 0.0224(2) Uani 1 1 d .
C12 C 0.64324(18) 0.18123(4) 0.63243(12) 0.0227(2) Uani 1 1 d .
C13 C 0.25530(18) 0.14398(4) 0.76978(12) 0.0238(3) Uani 1 1 d .
C14 C 0.11226(18) 0.10404(4) 0.75570(12) 0.0243(3) Uani 1 1 d .
C15 C 0.1412(2) 0.06247(5) 0.68306(15) 0.0328(3) Uani 1 1 d .
H15 H 0.2546 0.0584 0.6418 0.039 Uiso 1 1 calc R
C16 C 0.0011(2) 0.02727(5) 0.67233(17) 0.0390(3) Uani 1 1 d .
H16 H 0.0182 -0.0018 0.6252 0.047 Uiso 1 1 calc R
C17 C -0.1638(2) 0.03478(5) 0.73070(17) 0.0384(3) Uani 1 1 d .
H17 H -0.2639 0.0116 0.7220 0.046 Uiso 1 1 calc R
C18 C -0.1795(2) 0.07675(5) 0.80184(16) 0.0367(3) Uani 1 1 d .
H18 H -0.2926 0.0818 0.8427 0.044 Uiso 1 1 calc R

loop_
_atom_site_aniso_label
_atom_site_aniso_U_11
_atom_site_aniso_U_22
_atom_site_aniso_U_33
_atom_site_aniso_U_23
_atom_site_aniso_U_13
_atom_site_aniso_U_12
N1 0.0247(6) 0.0294(5) 0.0343(6) 0.0080(4) -0.0025(5) -0.0039(4)
N2 0.0282(6) 0.0401(6) 0.0256(6) 0.0058(5) -0.0005(5) -0.0111(5)
N3 0.0264(6) 0.0307(5) 0.0266(6) 0.0036(4) 0.0021(4) -0.0085(4)
N4 0.0254(6) 0.0279(5) 0.0243(5) 0.0039(4) 0.0020(4) -0.0074(4)
N5 0.0407(7) 0.0477(7) 0.0237(6) -0.0003(5) 0.0069(5) -0.0209(6)
N6 0.0270(6) 0.0274(5) 0.0251(5) -0.0023(4) 0.0061(4) -0.0061(4)
N7 0.0257(6) 0.0270(5) 0.0238(5) -0.0026(4) 0.0051(4) -0.0052(4)
N8 0.0279(6) 0.0295(5) 0.0256(6) -0.0058(4) 0.0075(4) -0.0086(4)
N9 0.0221(5) 0.0260(5) 0.0250(5) -0.0015(4) 0.0029(4) -0.0046(4)
N10 0.0219(5) 0.0266(5) 0.0251(5) -0.0013(4) 0.0034(4) -0.0047(4)
N11 0.0289(6) 0.0336(6) 0.0380(7) -0.0105(5) 0.0124(5) -0.0060(5)
N12 0.0256(6) 0.0328(6) 0.0337(6) -0.0017(5) 0.0081(5) -0.0026(4)
C1 0.0254(7) 0.0358(7) 0.0486(9) 0.0129(6) -0.0045(6) -0.0058(5)
C2 0.0272(7) 0.0354(7) 0.0530(9) 0.0101(6) 0.0101(7) -0.0053(6)
C3 0.0442(9) 0.0420(8) 0.0360(8) 0.0034(6) 0.0139(7) -0.0116(7)
C4 0.0374(8) 0.0388(7) 0.0285(7) -0.0011(5) 0.0058(6) -0.0115(6)
C5 0.0251(6) 0.0222(5) 0.0282(6) 0.0002(5) 0.0037(5) -0.0015(5)
C6 0.0242(6) 0.0230(5) 0.0241(6) -0.0004(4) 0.0041(5) -0.0019(4)
C7 0.0227(6) 0.0261(6) 0.0231(6) 0.0013(4) 0.0030(5) -0.0023(5)
C8 0.0228(6) 0.0236(5) 0.0215(6) 0.0010(4) 0.0007(5) -0.0020(4)
C9 0.0283(7) 0.0247(6) 0.0248(6) -0.0040(5) 0.0047(5) -0.0032(5)
C10 0.0255(6) 0.0276(6) 0.0261(6) -0.0027(5) 0.0076(5) -0.0025(5)
C11 0.0210(6) 0.0247(6) 0.0212(6) 0.0006(4) 0.0013(5) -0.0010(4)
C12 0.0219(6) 0.0240(5) 0.0217(6) -0.0005(4) 0.0008(5) -0.0009(4)
C13 0.0230(6) 0.0264(6) 0.0216(6) 0.0002(4) 0.0013(5) -0.0005(5)
C14 0.0238(6) 0.0268(6) 0.0223(6) 0.0019(4) 0.0029(5) -0.0001(5)
C15 0.0318(7) 0.0286(6) 0.0397(8) -0.0029(5) 0.0111(6) -0.0019(5)
C16 0.0429(9) 0.0273(6) 0.0479(9) -0.0067(6) 0.0099(7) -0.0047(6)
C17 0.0327(8) 0.0312(7) 0.0515(9) 0.0020(6) 0.0059(7) -0.0096(6)
C18 0.0276(7) 0.0381(7) 0.0460(9) 0.0001(6) 0.0111(6) -0.0048(6)

loop_
_atom_type_symbol
_atom_type_description
_atom_type_scat_dispersion_real
_atom_type_scat_dispersion_imag
_atom_type_scat_source
C C 0.0033 0.0016 'International Tables Vol C Tables 4.2.6.8 and 6.1.1.4'
H H 0.0000 0.0000 'International Tables Vol C Tables 4.2.6.8 and 6.1.1.4'
N N 0.0061 0.0033 'International Tables Vol C Tables 4.2.6.8 and 6.1.1.4'

loop_
_geom_angle_atom_site_label_1
_geom_angle_atom_site_label_2
_geom_angle_atom_site_label_3
_geom_angle
C5 N1 C1 117.17(12)
C6 N3 N4 113.73(10)
C7 N4 N3 109.00(10)
C8 N6 N7 119.39(10)
C11 N7 N6 120.39(10)
C12 N9 N10 110.78(10)
C13 N10 N9 111.92(10)
C14 N12 C18 117.78(12)
N1 C1 C2 124.12(14)
C1 C2 C3 118.19(13)
C2 C3 C4 119.06(14)
C3 C4 C5 119.02(14)
N1 C5 C4 122.42(12)
N1 C5 C6 117.09(11)
C4 C5 C6 120.34(12)
N3 C6 N2 126.43(11)
N3 C6 C5 116.08(11)
N2 C6 C5 117.35(11)
N4 C7 N5 125.08(12)
N4 C7 C8 119.38(11)
N5 C7 C8 115.47(11)
N6 C8 C9 122.58(11)
N6 C8 C7 113.75(11)
C9 C8 C7 123.63(11)
C10 C9 C8 117.81(11)
C9 C10 C11 117.33(11)
N7 C11 C10 122.41(11)
N7 C11 C12 113.84(10)
C10 C11 C12 123.74(11)
N9 C12 N8 125.66(11)
N9 C12 C11 117.21(11)
N8 C12 C11 117.13(11)
N10 C13 N11 125.54(12)
N10 C13 C14 117.14(11)
N11 C13 C14 117.31(11)
N12 C14 C15 122.63(12)
N12 C14 C13 115.83(11)
C15 C14 C13 121.53(11)
C16 C15 C14 118.39(13)
C17 C16 C15 119.39(13)
C18 C17 C16 118.28(13)
N12 C18 C17 123.46(13)

loop_
_geom_bond_atom_site_label_1
_geom_bond_atom_site_label_2
_geom_bond_distance
N1 C5 1.3397(17)
N1 C1 1.3436(18)
N2 C6 1.3425(17)
N3 C6 1.2946(17)
N3 N4 1.4105(14)
N4 C7 1.2985(17)
N5 C7 1.3491(16)
N6 C8 1.3360(16)
N6 N7 1.3379(15)
N7 C11 1.3322(16)
N8 C12 1.3453(16)
N9 C12 1.3054(16)
N9 N10 1.4070(14)
N10 C13 1.2978(16)
N11 C13 1.3488(16)
N12 C14 1.3345(17)
N12 C18 1.3402(18)
C1 C2 1.375(2)
C2 C3 1.380(2)
C3 C4 1.381(2)
C4 C5 1.3932(19)
C5 C6 1.4941(17)
C7 C8 1.4867(16)
C8 C9 1.3995(17)
C9 C10 1.3712(17)
C10 C11 1.4006(17)
C11 C12 1.4844(16)
C13 C14 1.4918(17)
C14 C15 1.3919(18)
C15 C16 1.382(2)
C16 C17 1.379(2)
C17 C18 1.377(2)
